data_2105691
loop_
_publ_author_name
'Clegg, William'
'Tooke, Duncan M.'

_publ_section_title
;
 Alkali metal complexes of 6-methyl-2-pyridone: simple formulae, but not
 so simple structures
;
_journal_issue 6
_journal_name_full 'Acta Crystallographica Section B'
_journal_page_first 603
_journal_page_last 612
_journal_paper_doi 10.1107/S2052519213025980
_journal_volume 69
_journal_year 2013
_chemical_formula_moiety 'K +,C6 H6 N O -,2 H2 O'
_chemical_formula_sum 'C6 H10 K N O3'
_chemical_formula_weight 183.25
_chemical_name_systematic
;
 ?
;
_space_group_crystal_system orthorhombic
_space_group_IT_number 56
_space_group_name_Hall '-P 2ab 2ac'
_space_group_name_H-M_alt 'P c c n'
_symmetry_space_group_name_Hall '-P 2ab 2ac'
_symmetry_space_group_name_H-M 'P c c n'
_atom_sites_solution_hydrogens mixed
_atom_sites_solution_primary direct
_atom_sites_solution_secondary difmap
_audit_creation_method SHELXL-2013
_cell_angle_alpha 90
_cell_angle_beta 90
_cell_angle_gamma 90
_cell_formula_units_Z 8
_cell_length_a 8.2804(14)
_cell_length_b 28.818(5)
_cell_length_c 7.2304(12)
_cell_measurement_reflns_used 2899
_cell_measurement_temperature 150(2)
_cell_measurement_theta_max 28.24
_cell_measurement_theta_min 2.83
_cell_volume 1725.4(5)
_computing_cell_refinement 'Bruker APEX2'
_computing_data_collection 'Bruker SMART'
_computing_data_reduction 'Bruker APEX2'
_computing_molecular_graphics 'Bruker SHELXTL'
_computing_publication_material 'Bruker SHELXTL and local programs'
_computing_structure_refinement SHELXL-2013
_computing_structure_solution 'Bruker SHELXTL'
_diffrn_ambient_temperature 150(2)
_diffrn_measured_fraction_theta_full 0.990
_diffrn_measured_fraction_theta_max 0.960
_diffrn_measurement_device_type 'Bruker SMART 1K CCD diffractometer'
_diffrn_measurement_method 'thin-slice \w scans'
_diffrn_radiation_type MoK\a
_diffrn_radiation_wavelength 0.71073
_diffrn_reflns_av_R_equivalents 0.0388
_diffrn_reflns_limit_h_max 10
_diffrn_reflns_limit_h_min -9
_diffrn_reflns_limit_k_max 26
_diffrn_reflns_limit_k_min -38
_diffrn_reflns_limit_l_max 9
_diffrn_reflns_limit_l_min -9
_diffrn_reflns_number 7578
_diffrn_reflns_theta_full 25.242
_diffrn_reflns_theta_max 28.237
_diffrn_reflns_theta_min 2.559
_exptl_absorpt_coefficient_mu 0.576
_exptl_absorpt_correction_T_max 0.959
_exptl_absorpt_correction_T_min 0.832
_exptl_absorpt_correction_type multi-scan
_exptl_absorpt_process_details SADABS
_exptl_crystal_colour colourless
_exptl_crystal_density_diffrn 1.411
_exptl_crystal_density_method 'not measured'
_exptl_crystal_description plate
_exptl_crystal_F_000 768
_exptl_crystal_size_max 0.40
_exptl_crystal_size_mid 0.40
_exptl_crystal_size_min 0.10
_refine_diff_density_max 0.348
_refine_diff_density_min -0.645
_refine_ls_extinction_coef 0.0031(8)
_refine_ls_extinction_expression Fc^*^=kFc[1+0.001xFc^2^\l^3^/sin(2\q)]^-1/4^
_refine_ls_extinction_method SHELXL
_refine_ls_goodness_of_fit_ref 1.105
_refine_ls_hydrogen_treatment mixed
_refine_ls_matrix_type full
_refine_ls_number_parameters 118
_refine_ls_number_reflns 2048
_refine_ls_number_restraints 4
_refine_ls_restrained_S_all 1.104
_refine_ls_R_factor_all 0.0663
_refine_ls_R_factor_gt 0.0471
_refine_ls_shift/su_max 0.001
_refine_ls_shift/su_mean 0.000
_refine_ls_structure_factor_coef Fsqd
_refine_ls_weighting_details
;
 w=1/[\s^2^(Fo^2^)+(0.0196P)^2^+3.0798P]
 where P=(Fo^2^+2Fc^2^)/3
;
_refine_ls_weighting_scheme calc
_refine_ls_wR_factor_gt 0.0907
_refine_ls_wR_factor_ref 0.0975
_reflns_number_gt 1607
_reflns_number_total 2048
_reflns_threshold_expression 'I > 2\s(I)'
_cod_data_source_file ps5030.cif
_cod_data_source_block dmt39_2
_cod_original_cell_volume 1725.3(5)
_cod_database_code 2105691
_shelx_space_group_comment
;
The symmetry employed for this shelxl refinement is uniquely defined
by the following loop, which should always be used as a source of
symmetry information in preference to the above space-group names.
They are only intended as comments.
;
_shelx_estimated_absorpt_t_min 0.802
_shelx_estimated_absorpt_t_max 0.945
_shelxl_version_number 20.13

loop_
_space_group_symop_operation_xyz
'x, y, z'
'-x+1/2, -y+1/2, z'
'-x, y+1/2, -z+1/2'
'x+1/2, -y, -z+1/2'
'-x, -y, -z'
'x-1/2, y-1/2, -z'
'x, -y-1/2, z-1/2'
'-x-1/2, y, z-1/2'

loop_
_atom_site_type_symbol
_atom_site_label
_atom_site_fract_x
_atom_site_fract_y
_atom_site_fract_z
_atom_site_U_iso_or_equiv
_atom_site_adp_type
_atom_site_calc_flag
_atom_site_occupancy
K K1 0.48146(6) 0.26225(2) 0.19978(7) 0.01862(17) Uani d 1
O O1 0.5224(2) 0.17990(6) 0.0000(2) 0.0178(4) Uani d 1
N N1 0.4660(2) 0.12636(7) 0.2234(3) 0.0179(4) Uani d 1
C C1 0.5328(3) 0.13713(8) 0.0569(3) 0.0155(5) Uani d 1
C C2 0.6118(3) 0.10226(9) -0.0478(3) 0.0223(6) Uani d 1
H H2 0.6602 0.1097 -0.1632 0.027 Uiso calc 1
C C3 0.6179(3) 0.05770(9) 0.0183(4) 0.0275(6) Uani d 1
H H3 0.6715 0.0342 -0.0507 0.033 Uiso calc 1
C C4 0.5458(3) 0.04688(9) 0.1863(4) 0.0263(6) Uani d 1
H H4 0.5480 0.0160 0.2327 0.032 Uiso calc 1
C C5 0.4708(3) 0.08191(9) 0.2843(4) 0.0239(5) Uani d 1
C C6 0.3889(4) 0.07304(11) 0.4673(4) 0.0391(8) Uani d 1
H H6A 0.4351 0.0935 0.5617 0.059 Uiso calc 1
H H6B 0.4055 0.0406 0.5037 0.059 Uiso calc 1
H H6C 0.2730 0.0792 0.4556 0.059 Uiso calc 1
O O2 0.6641(2) 0.29757(6) -0.0786(3) 0.0228(4) Uani d 1
H H2A 0.7600(17) 0.3057(10) -0.058(4) 0.035(9) Uiso d 1
H H2B 0.626(4) 0.3228(7) -0.115(5) 0.044(10) Uiso d 1
O O3 0.2978(2) 0.30218(6) -0.0918(3) 0.0209(4) Uani d 1
H H3A 0.336(4) 0.3263(7) -0.140(4) 0.040(10) Uiso d 1
H H3B 0.208(2) 0.3110(10) -0.053(4) 0.034(9) Uiso d 1

loop_
_atom_site_aniso_label
_atom_site_aniso_U_11
_atom_site_aniso_U_22
_atom_site_aniso_U_33
_atom_site_aniso_U_12
_atom_site_aniso_U_13
_atom_site_aniso_U_23
K1 0.0236(3) 0.0209(3) 0.0114(2) 0.0008(2) 0.0015(2) -0.00028(19)
O1 0.0157(9) 0.0197(8) 0.0178(8) 0.0002(7) 0.0002(7) 0.0023(7)
N1 0.0184(10) 0.0191(10) 0.0163(9) 0.0002(8) 0.0009(8) 0.0005(8)
C1 0.0119(11) 0.0184(12) 0.0162(10) -0.0018(9) -0.0019(9) -0.0018(9)
C2 0.0226(13) 0.0242(13) 0.0201(12) -0.0019(11) 0.0030(10) -0.0043(10)
C3 0.0272(15) 0.0213(14) 0.0339(14) 0.0029(11) -0.0008(12) -0.0090(11)
C4 0.0298(14) 0.0167(12) 0.0326(13) -0.0001(10) -0.0066(12) 0.0012(11)
C5 0.0261(13) 0.0229(13) 0.0228(12) -0.0037(10) -0.0038(12) 0.0029(10)
C6 0.055(2) 0.0319(16) 0.0305(15) -0.0018(15) 0.0097(15) 0.0119(13)
O2 0.0182(10) 0.0223(10) 0.0278(10) -0.0033(8) -0.0049(8) 0.0065(8)
O3 0.0167(9) 0.0210(10) 0.0249(10) 0.0007(7) 0.0049(7) 0.0024(8)

loop_
_atom_type_symbol
_atom_type_description
_atom_type_scat_dispersion_real
_atom_type_scat_dispersion_imag
_atom_type_scat_source
C C 0.0033 0.0016 'International Tables Vol C Tables 4.2.6.8 and 6.1.1.4'
H H 0.0000 0.0000 'International Tables Vol C Tables 4.2.6.8 and 6.1.1.4'
N N 0.0061 0.0033 'International Tables Vol C Tables 4.2.6.8 and 6.1.1.4'
O O 0.0106 0.0060 'International Tables Vol C Tables 4.2.6.8 and 6.1.1.4'
K K 0.2009 0.2494 'International Tables Vol C Tables 4.2.6.8 and 6.1.1.4'

loop_
_geom_angle_atom_site_label_1
_geom_angle_atom_site_label_2
_geom_angle_atom_site_label_3
_geom_angle_site_symmetry_1
_geom_angle_site_symmetry_3
_geom_angle
O1 K1 O1 . 7_566 154.67(6)
O1 K1 O2 . . 82.41(5)
O1 K1 O2 7_566 . 106.76(6)
O1 K1 O2 7_566 7_566 81.67(5)
O1 K1 O2 . 7_566 73.00(5)
O1 K1 O3 . . 91.45(5)
O1 K1 O3 7_566 7_566 92.49(5)
O1 K1 O3 . 7_566 77.51(5)
O1 K1 O3 7_566 . 113.88(5)
O1 K1 O3 7_566 8_656 57.71(5)
O1 K1 O3 . 8_656 132.85(5)
O2 K1 O2 . 7_566 110.75(7)
O2 K1 O3 . . 66.21(6)
O2 K1 O3 . 7_566 159.81(6)
O2 K1 O3 7_566 7_566 65.29(6)
O2 K1 O3 7_566 . 164.45(6)
O2 K1 O3 . 8_656 131.30(6)
O2 K1 O3 7_566 8_656 111.50(5)
O3 K1 O3 . 7_566 111.86(7)
O3 K1 O3 7_566 8_656 64.48(7)
O3 K1 O3 . 8_656 78.71(3)
K1 O1 K1 . 7_565 83.03(5)
K1 O1 C1 . . 130.37(14)
K1 O1 C1 7_565 . 145.98(14)
C1 N1 C5 . . 119.4(2)
O1 C1 N1 . . 117.9(2)
O1 C1 C2 . . 122.2(2)
N1 C1 C2 . . 119.9(2)
C1 C2 H2 . . 120.2
C1 C2 C3 . . 119.6(2)
H2 C2 C3 . . 120.2
C2 C3 H3 . . 120.0
C2 C3 C4 . . 119.9(2)
H3 C3 C4 . . 120.0
C3 C4 H4 . . 120.7
C3 C4 C5 . . 118.6(2)
H4 C4 C5 . . 120.7
N1 C5 C4 . . 122.5(2)
N1 C5 C6 . . 115.6(2)
C4 C5 C6 . . 121.9(2)
C5 C6 H6A . . 109.5
C5 C6 H6B . . 109.5
C5 C6 H6C . . 109.5
H6A C6 H6B . . 109.5
H6A C6 H6C . . 109.5
H6B C6 H6C . . 109.5
K1 O2 K1 . 7_565 83.83(5)
K1 O2 H2A . . 120(2)
K1 O2 H2A 7_565 . 141(2)
K1 O2 H2B . . 110(2)
K1 O2 H2B 7_565 . 99(2)
H2A O2 H2B . . 100(3)
K1 O3 K1 . 7_565 80.91(5)
K1 O3 K1 7_565 8_655 83.97(5)
K1 O3 K1 . 8_655 129.17(7)
K1 O3 H3A . . 116(2)
K1 O3 H3A 7_565 . 97(2)
K1 O3 H3A 8_655 . 114(2)
K1 O3 H3B . . 110(2)
K1 O3 H3B 7_565 . 149(2)
K1 O3 H3B 8_655 . 66(2)
H3A O3 H3B . . 103(3)

loop_
_geom_bond_atom_site_label_1
_geom_bond_atom_site_label_2
_geom_bond_site_symmetry_2
_geom_bond_distance
_geom_bond_publ_flag
K1 K1 7_566 3.6835(6) ?
K1 K1 7_565 3.6835(6) ?
K1 K1 2 3.8976(12) ?
K1 K1 2_655 4.5031(13) ?
K1 O1 . 2.7989(18) y
K1 O1 7_566 2.7580(17) y
K1 O2 . 2.716(2) y
K1 O2 7_566 2.7977(19) y
K1 O3 . 2.8431(19) y
K1 O3 7_566 2.8341(19) y
K1 O3 8_656 2.9899(19) y
O1 K1 7_565 2.7581(17) ?
O1 C1 . 1.302(3) ?
N1 C1 . 1.361(3) ?
N1 C5 . 1.355(3) ?
C1 C2 . 1.418(3) ?
C2 H2 . 0.950 ?
C2 C3 . 1.371(4) ?
C3 H3 . 0.950 ?
C3 C4 . 1.389(4) ?
C4 H4 . 0.950 ?
C4 C5 . 1.381(4) ?
C5 C6 . 1.509(4) ?
C6 H6A . 0.980 ?
C6 H6B . 0.980 ?
C6 H6C . 0.980 ?
O2 K1 7_565 2.7977(19) ?
O2 H2A . 0.841(10) ?
O2 H2B . 0.837(10) ?
O3 K1 7_565 2.8341(19) ?
O3 K1 8_655 2.9899(19) ?
O3 H3A . 0.838(10) ?
O3 H3B . 0.839(10) ?

loop_
_geom_hbond_atom_site_label_D
_geom_hbond_atom_site_label_H
_geom_hbond_atom_site_label_A
_geom_hbond_site_symmetry_A
_geom_hbond_distance_DH
_geom_hbond_distance_HA
_geom_hbond_distance_DA
_geom_hbond_angle_DHA
_geom_hbond_publ_flag
O2 H2A O1 2_655 0.841(10) 1.897(11) 2.736(2) 176(3) y
O2 H2B N1 7_565 0.837(10) 2.293(16) 3.090(3) 159(3) y
O3 H3A N1 7_565 0.838(10) 2.000(13) 2.823(3) 167(3) y
O3 H3B O1 2 0.839(10) 1.959(13) 2.781(2) 166(3) y
